data_2232510
loop_
_publ_author_name
'Wang, Qi'
'Zhang, Yue-Jun'
'Yuan, Mao-Sen'
'Wang, Jun-Ru'

_publ_section_title
;
 (<i>E</i>)-3-(1-Phenylethylidene)indolin-2-one
;
_journal_coeditor_code XU5343
_journal_issue 11
_journal_name_full 'Acta Crystallographica Section E'
_journal_page_first o2929
_journal_paper_doi 10.1107/S1600536811041316
_journal_volume 67
_journal_year 2011
_chemical_formula_iupac 'C16 H13 N O'
_chemical_formula_moiety 'C16 H13 N O'
_chemical_formula_sum 'C16 H13 N O'
_chemical_formula_weight 235.27
_chemical_name_systematic
;
(<i>E</i>)-3-(1-Phenylethylidene)indolin-2-one
;
_space_group_IT_number 15
_symmetry_cell_setting monoclinic
_symmetry_space_group_name_Hall '-C 2yc'
_symmetry_space_group_name_H-M 'C 1 2/c 1'
_atom_sites_solution_hydrogens geom
_atom_sites_solution_primary direct
_atom_sites_solution_secondary difmap
_audit_creation_method SHELXL-97
_cell_angle_alpha 90.00
_cell_angle_beta 122.097(2)
_cell_angle_gamma 90.00
_cell_formula_units_Z 8
_cell_length_a 22.215(3)
_cell_length_b 8.6259(13)
_cell_length_c 15.062(2)
_cell_measurement_reflns_used 1702
_cell_measurement_temperature 296(2)
_cell_measurement_theta_max 2.83
_cell_measurement_theta_min 2.83
_cell_volume 2445.1(6)
_computing_cell_refinement 'SAINT (Bruker, 2001)'
_computing_data_collection 'SMART (Bruker, 2001)'
_computing_data_reduction 'SAINT (Bruker, 2001)'
_computing_molecular_graphics 'SHELXTL (Sheldrick, 2008)'
_computing_publication_material 'SHELXTL (Sheldrick, 2008)'
_computing_structure_refinement 'SHELXTL (Sheldrick, 2008)'
_computing_structure_solution 'SHELXTL (Sheldrick, 2008)'
_diffrn_ambient_temperature 296(2)
_diffrn_measured_fraction_theta_full 1.000
_diffrn_measured_fraction_theta_max 1.000
_diffrn_measurement_device_type 'Bruker SMART 1000 CCD area-detector'
_diffrn_measurement_method '\f and \w'
_diffrn_radiation_monochromator graphite
_diffrn_radiation_source 'fine-focus sealed tube'
_diffrn_radiation_type MoK\a
_diffrn_radiation_wavelength 0.71073
_diffrn_reflns_av_R_equivalents 0.0431
_diffrn_reflns_av_sigmaI/netI 0.0283
_diffrn_reflns_limit_h_max 26
_diffrn_reflns_limit_h_min -26
_diffrn_reflns_limit_k_max 10
_diffrn_reflns_limit_k_min -10
_diffrn_reflns_limit_l_max 17
_diffrn_reflns_limit_l_min -17
_diffrn_reflns_number 12693
_diffrn_reflns_theta_full 25.05
_diffrn_reflns_theta_max 25.05
_diffrn_reflns_theta_min 2.16
_exptl_absorpt_coefficient_mu 0.080
_exptl_absorpt_correction_type none
_exptl_crystal_colour colorless
_exptl_crystal_density_diffrn 1.278
_exptl_crystal_density_method 'not measured'
_exptl_crystal_description block
_exptl_crystal_F_000 992
_exptl_crystal_size_max 0.30
_exptl_crystal_size_mid 0.20
_exptl_crystal_size_min 0.20
_refine_diff_density_max 0.177
_refine_diff_density_min -0.181
_refine_ls_extinction_coef 0.0027(8)
_refine_ls_extinction_expression Fc^*^=kFc[1+0.001xFc^2^\l^3^/sin(2\q)]^-1/4^
_refine_ls_extinction_method 'SHELXTL (Sheldrick, 2008)'
_refine_ls_goodness_of_fit_ref 0.914
_refine_ls_hydrogen_treatment constr
_refine_ls_matrix_type full
_refine_ls_number_parameters 165
_refine_ls_number_reflns 2168
_refine_ls_number_restraints 0
_refine_ls_restrained_S_all 0.914
_refine_ls_R_factor_all 0.0610
_refine_ls_R_factor_gt 0.0400
_refine_ls_shift/su_max 0.000
_refine_ls_shift/su_mean 0.000
_refine_ls_structure_factor_coef Fsqd
_refine_ls_weighting_details 'calc w=1/[\s^2^(Fo^2^)+(0.0724P)^2^+1.3094P] where P=(Fo^2^+2Fc^2^)/3'
_refine_ls_weighting_scheme calc
_refine_ls_wR_factor_gt 0.1062
_refine_ls_wR_factor_ref 0.1249
_reflns_number_gt 1599
_reflns_number_total 2168
_reflns_threshold_expression I>2\s(I)
_cod_data_source_file xu5343.cif
_cod_data_source_block I
_cod_original_sg_symbol_H-M 'C 2/c'
_cod_database_code 2232510
_cod_database_fobs_code 2232510

loop_
_symmetry_equiv_pos_as_xyz
'x, y, z'
'-x, y, -z+1/2'
'x+1/2, y+1/2, z'
'-x+1/2, y+1/2, -z+1/2'
'-x, -y, -z'
'x, -y, z-1/2'
'-x+1/2, -y+1/2, -z'
'x+1/2, -y+1/2, z-1/2'

loop_
_atom_site_type_symbol
_atom_site_label
_atom_site_fract_x
_atom_site_fract_y
_atom_site_fract_z
_atom_site_U_iso_or_equiv
_atom_site_adp_type
_atom_site_calc_flag
_atom_site_refinement_flags
_atom_site_occupancy
_atom_site_symmetry_multiplicity
O O1 1.03263(7) 0.61802(17) 0.39044(11) 0.0561(4) Uani d . 1 1
N N1 0.91715(8) 0.61084(19) 0.25220(12) 0.0472(4) Uani d . 1 1
H H1 0.9243 0.5627 0.2086 0.057 Uiso calc R 1 1
C C2 0.93295(9) 0.7148(2) 0.40348(14) 0.0390(4) Uani d . 1 1
C C3 0.85779(9) 0.7304(2) 0.31810(14) 0.0403(4) Uani d . 1 1
C C8 0.85065(9) 0.6645(2) 0.22834(14) 0.0426(5) Uani d . 1 1
C C10 0.92466(9) 0.8083(2) 0.55170(13) 0.0414(4) Uani d . 1 1
C C1 0.96899(10) 0.6443(2) 0.35275(15) 0.0429(4) Uani d . 1 1
C C4 0.79902(9) 0.8025(3) 0.30961(15) 0.0515(5) Uani d . 1 1
H H4 0.8025 0.8502 0.3675 0.062 Uiso calc R 1 1
C C9 0.96527(9) 0.7516(2) 0.50547(14) 0.0411(4) Uani d . 1 1
C C11 0.87633(10) 0.7128(2) 0.55719(16) 0.0510(5) Uani d . 1 1
H H11 0.8683 0.6128 0.5301 0.061 Uiso calc R 1 1
C C7 0.78716(10) 0.6622(3) 0.13293(15) 0.0546(5) Uani d . 1 1
H H7 0.7836 0.6156 0.0746 0.066 Uiso calc R 1 1
C C16 1.04401(10) 0.7398(3) 0.58193(16) 0.0580(6) Uani d . 1 1
H H16A 1.0643 0.6716 0.5543 0.087 Uiso calc R 1 1
H H16B 1.0530 0.6995 0.6473 0.087 Uiso calc R 1 1
H H16C 1.0651 0.8407 0.5931 0.087 Uiso calc R 1 1
C C5 0.73531(10) 0.8022(3) 0.21390(17) 0.0608(6) Uani d . 1 1
H H5 0.6959 0.8505 0.2079 0.073 Uiso calc R 1 1
C C15 0.93593(12) 0.9552(3) 0.59383(17) 0.0605(6) Uani d . 1 1
H H15 0.9691 1.0197 0.5929 0.073 Uiso calc R 1 1
C C12 0.84032(12) 0.7657(3) 0.60250(17) 0.0608(6) Uani d . 1 1
H H12 0.8085 0.7007 0.6066 0.073 Uiso calc R 1 1
C C13 0.85102(13) 0.9134(3) 0.64162(18) 0.0689(7) Uani d . 1 1
H H13 0.8260 0.9493 0.6710 0.083 Uiso calc R 1 1
C C6 0.72902(11) 0.7317(3) 0.12704(17) 0.0618(6) Uani d . 1 1
H H6 0.6853 0.7309 0.0640 0.074 Uiso calc R 1 1
C C14 0.89866(14) 1.0071(3) 0.6371(2) 0.0746(7) Uani d . 1 1
H H14 0.9060 1.1074 0.6636 0.089 Uiso calc R 1 1

loop_
_atom_site_aniso_label
_atom_site_aniso_U_11
_atom_site_aniso_U_22
_atom_site_aniso_U_33
_atom_site_aniso_U_12
_atom_site_aniso_U_13
_atom_site_aniso_U_23
O1 0.0469(8) 0.0770(10) 0.0553(8) 0.0138(7) 0.0345(7) 0.0087(7)
N1 0.0536(10) 0.0554(10) 0.0441(9) 0.0045(7) 0.0338(8) -0.0013(7)
C2 0.0378(9) 0.0435(10) 0.0429(10) 0.0001(7) 0.0263(8) 0.0033(8)
C3 0.0385(9) 0.0476(11) 0.0402(10) -0.0018(8) 0.0245(8) 0.0020(8)
C8 0.0464(10) 0.0470(11) 0.0430(10) -0.0040(8) 0.0295(9) 0.0011(8)
C10 0.0411(10) 0.0516(11) 0.0322(9) 0.0025(8) 0.0199(8) 0.0014(8)
C1 0.0464(11) 0.0473(11) 0.0446(11) 0.0029(8) 0.0306(9) 0.0068(8)
C4 0.0421(11) 0.0717(14) 0.0455(11) 0.0022(9) 0.0265(9) -0.0023(10)
C9 0.0404(10) 0.0444(10) 0.0420(10) -0.0006(8) 0.0243(8) 0.0037(8)
C11 0.0524(11) 0.0547(12) 0.0561(12) -0.0002(9) 0.0358(10) -0.0005(9)
C7 0.0544(12) 0.0707(14) 0.0402(11) -0.0096(10) 0.0261(10) -0.0037(9)
C16 0.0412(11) 0.0827(15) 0.0466(12) 0.0021(10) 0.0210(10) 0.0004(10)
C5 0.0381(11) 0.0907(17) 0.0541(13) 0.0038(11) 0.0248(10) 0.0030(12)
C15 0.0648(14) 0.0586(13) 0.0652(14) -0.0076(11) 0.0394(12) -0.0095(11)
C12 0.0603(13) 0.0780(16) 0.0607(14) 0.0080(11) 0.0433(12) 0.0105(11)
C13 0.0740(15) 0.0903(18) 0.0589(14) 0.0238(14) 0.0464(13) 0.0027(13)
C6 0.0432(11) 0.0912(17) 0.0458(12) -0.0070(11) 0.0201(10) 0.0013(11)
C14 0.0884(18) 0.0674(15) 0.0819(18) 0.0027(13) 0.0547(16) -0.0203(13)

loop_
_atom_type_symbol
_atom_type_description
_atom_type_scat_dispersion_real
_atom_type_scat_dispersion_imag
_atom_type_scat_source
C C 0.0033 0.0016 'International Tables Vol C Tables 4.2.6.8 and 6.1.1.4'
H H 0.0000 0.0000 'International Tables Vol C Tables 4.2.6.8 and 6.1.1.4'
N N 0.0061 0.0033 'International Tables Vol C Tables 4.2.6.8 and 6.1.1.4'
O O 0.0106 0.0060 'International Tables Vol C Tables 4.2.6.8 and 6.1.1.4'

loop_
_geom_angle_atom_site_label_1
_geom_angle_atom_site_label_2
_geom_angle_atom_site_label_3
_geom_angle
C1 N1 C8 111.66(15)
C9 C2 C3 130.16(16)
C9 C2 C1 124.99(16)
C3 C2 C1 104.85(15)
C4 C3 C8 118.39(17)
C4 C3 C2 133.92(17)
C8 C3 C2 107.50(15)
C7 C8 C3 122.84(17)
C7 C8 N1 128.17(17)
C3 C8 N1 108.93(15)
C15 C10 C11 118.31(18)
C15 C10 C9 120.74(17)
C11 C10 C9 120.91(17)
O1 C1 N1 123.98(17)
O1 C1 C2 129.26(17)
N1 C1 C2 106.76(15)
C5 C4 C3 119.10(18)
C2 C9 C10 121.69(16)
C2 C9 C16 123.92(17)
C10 C9 C16 114.40(16)
C12 C11 C10 120.2(2)
C8 C7 C6 117.63(19)
C6 C5 C4 121.4(2)
C14 C15 C10 120.7(2)
C13 C12 C11 120.5(2)
C14 C13 C12 119.5(2)
C5 C6 C7 120.6(2)
C13 C14 C15 120.7(2)
C1 N1 H1 123.8
C8 N1 H1 123.8
C3 C4 H4 120.0
C5 C4 H4 120.0
C4 C5 H5 119.6
C6 C5 H5 119.6
C5 C6 H6 119.6
C7 C6 H6 119.6
C6 C7 H7 120.5
C8 C7 H7 120.5
C10 C11 H11 119.6
C12 C11 H11 119.6
C11 C12 H12 119.6
C13 C12 H12 120.2
C12 C13 H13 120.2
C14 C13 H13 120.2
C13 C14 H14 120.2
C15 C14 H14 120.2
C10 C15 H15 120.2
C14 C15 H15 120.2
C9 C16 H16A 109.4
C9 C16 H16B 109.4
C9 C16 H16C 109.4
H16A C16 H16B 109.0
H16A C16 H16C 109.0
H16B C16 H16C 109.0

loop_
_geom_bond_atom_site_label_1
_geom_bond_atom_site_label_2
_geom_bond_distance
O1 C1 1.233(2)
N1 C1 1.360(2)
N1 C8 1.401(2)
C2 C9 1.343(3)
C2 C3 1.476(2)
C2 C1 1.498(2)
C3 C4 1.389(2)
C3 C8 1.396(3)
C8 C7 1.379(3)
C10 C15 1.379(3)
C10 C11 1.390(3)
C10 C9 1.485(3)
C4 C5 1.383(3)
C9 C16 1.502(3)
C11 C12 1.376(3)
C7 C6 1.383(3)
C5 C6 1.381(3)
C15 C14 1.373(3)
C12 C13 1.370(3)
C13 C14 1.362(3)
N1 H1 0.8600
C4 H4 0.9300
C5 H5 0.9300
C6 H6 0.9300
C7 H7 0.9300
C11 H11 0.9300
C12 H12 0.9300
C13 H13 0.9300
C14 H14 0.9300
C15 H15 0.9300
C16 H16A 0.9600
C16 H16B 0.9600
C16 H16C 0.9600

loop_
_geom_hbond_atom_site_label_D
_geom_hbond_atom_site_label_H
_geom_hbond_atom_site_label_A
_geom_hbond_site_symmetry_A
_geom_hbond_distance_DH
_geom_hbond_distance_HA
_geom_hbond_distance_DA
_geom_hbond_angle_DHA
_geom_hbond_publ_flag
N1 H1 O1 2_755 0.86 2.21 2.9002(19) 137 yes

loop_
_cod_related_entry_id
_cod_related_entry_database
_cod_related_entry_code
1 ChemSpider 30657172
